data_7209827
loop_
_publ_author_name
'Pettinari, Claudio'
'Marchetti, Fabio'
'Orbisaglia, Serena'
'Pettinari, Riccardo'
'Ngoune, Jean'
'G\'omez, Margarita'
'Santos, Carina'
'\'Alvarez, Eleuterio'

_publ_section_title
;
 Group 11 complexes with the bidentate di(1H-indazol-1-yl)methane and
 di(2H-indazol-2-yl)methane) ligands
;
_journal_issue 19
_journal_name_full CrystEngComm
_journal_page_first 3892
_journal_paper_doi 10.1039/c3ce40355f
_journal_volume 15
_journal_year 2013
_chemical_formula_moiety 'C34 H24 Ag2 F6 N8 O4'
_chemical_formula_sum 'C34 H24 Ag2 F6 N8 O4'
_chemical_formula_weight 938.35
_chemical_name_systematic
;
?
;
_space_group_IT_number 2
_symmetry_cell_setting triclinic
_symmetry_space_group_name_Hall '-P 1'
_symmetry_space_group_name_H-M 'P -1'
_atom_sites_solution_hydrogens geom
_atom_sites_solution_primary direct
_atom_sites_solution_secondary difmap
_audit_creation_method SHELXL-97
_cell_angle_alpha 71.291(4)
_cell_angle_beta 89.483(5)
_cell_angle_gamma 80.025(4)
_cell_formula_units_Z 2
_cell_length_a 8.3882(15)
_cell_length_b 14.560(3)
_cell_length_c 15.502(3)
_cell_measurement_reflns_used 6334
_cell_measurement_temperature 173(2)
_cell_measurement_theta_max 28.16
_cell_measurement_theta_min 2.35
_cell_volume 1763.9(6)
_computing_cell_refinement 'APEX2 Software Suite (Bruker, 2007)'
_computing_data_collection 'APEX2 Software Suite (Bruker, 2007)'
_computing_data_reduction 'APEX2 Software Suite (Bruker, 2007)'
_computing_molecular_graphics 'SHELXTL (Sheldrick, 2008)'
_computing_publication_material 'SHELXTL and publCIF (Westrip, 2010)'
_computing_structure_refinement 'SHELXL97 (Sheldrick, 2008)'
_computing_structure_solution 'SIR2002 (Burla et al., 2003)'
_diffrn_ambient_temperature 173(2)
_diffrn_detector_area_resol_mean 8.26
_diffrn_measured_fraction_theta_full 0.996
_diffrn_measured_fraction_theta_max 0.996
_diffrn_measurement_device_type
;
Bruker-Nonius X8kappa APEX II CCD area detector
;
_diffrn_measurement_method 'phi and omega scans with narrow frames'
_diffrn_radiation_monochromator graphite
_diffrn_radiation_source 'fine-focus sealed tube'
_diffrn_radiation_type MoK\a
_diffrn_radiation_wavelength 0.71073
_diffrn_reflns_av_R_equivalents 0.0294
_diffrn_reflns_av_sigmaI/netI 0.0242
_diffrn_reflns_limit_h_max 10
_diffrn_reflns_limit_h_min -10
_diffrn_reflns_limit_k_max 17
_diffrn_reflns_limit_k_min -17
_diffrn_reflns_limit_l_max 15
_diffrn_reflns_limit_l_min -18
_diffrn_reflns_number 27870
_diffrn_reflns_theta_full 25.27
_diffrn_reflns_theta_max 25.27
_diffrn_reflns_theta_min 1.50
_diffrn_standards_decay_% 0
_exptl_absorpt_coefficient_mu 1.193
_exptl_absorpt_correction_T_max 0.8079
_exptl_absorpt_correction_T_min 0.7893
_exptl_absorpt_correction_type multi-scan
_exptl_absorpt_process_details
;
APEX2 Software Suite; Bruker 2005.
;
_exptl_crystal_colour colourless
_exptl_crystal_density_diffrn 1.767
_exptl_crystal_density_method 'not measured'
_exptl_crystal_description plate
_exptl_crystal_F_000 928
_exptl_crystal_size_max 0.20
_exptl_crystal_size_mid 0.19
_exptl_crystal_size_min 0.18
_refine_diff_density_max 2.076
_refine_diff_density_min -1.159
_refine_diff_density_rms 0.205
_refine_ls_extinction_method none
_refine_ls_goodness_of_fit_ref 1.037
_refine_ls_hydrogen_treatment constr
_refine_ls_matrix_type full
_refine_ls_number_parameters 604
_refine_ls_number_reflns 6395
_refine_ls_number_restraints 189
_refine_ls_restrained_S_all 1.010
_refine_ls_R_factor_all 0.0718
_refine_ls_R_factor_gt 0.0504
_refine_ls_shift/su_max 0.002
_refine_ls_shift/su_mean 0.001
_refine_ls_structure_factor_coef Fsqd
_refine_ls_weighting_details 'calc w=1/[\s^2^(Fo^2^)+(0.1079P)^2^+0.8528P] where P=(Fo^2^+2Fc^2^)/3'
_refine_ls_weighting_scheme calc
_refine_ls_wR_factor_gt 0.1590
_refine_ls_wR_factor_ref 0.1964
_reflns_number_gt 5323
_reflns_number_total 6395
_reflns_threshold_expression >2sigma(I)
_cod_data_source_file c3ce40355f.txt
_cod_data_source_block 13
_cod_depositor_comments
;
The following automatic conversions were performed:

'_symmetry_cell_setting' value 'Triclinic' changed to 'triclinic'
according to /home/saulius/struct/CIF-dictionaries/cif_core.dic
dictionary named 'cif_core.dic' version 2.4.2 from 2011-04-26.

Automatic conversion script
Id: cif_fix_values 1891 2012-01-12 08:04:46Z andrius 
;
_cod_original_cell_volume 1763.9(5)
_cod_database_code 7209827

loop_
_symmetry_equiv_pos_as_xyz
'x, y, z'
'-x, -y, -z'

loop_
_atom_site_label
_atom_site_type_symbol
_atom_site_fract_x
_atom_site_fract_y
_atom_site_fract_z
_atom_site_U_iso_or_equiv
_atom_site_adp_type
_atom_site_occupancy
_atom_site_symmetry_multiplicity
_atom_site_calc_flag
_atom_site_refinement_flags
_atom_site_disorder_assembly
_atom_site_disorder_group
Ag1 Ag 0.40734(7) 0.15061(5) 0.11513(5) 0.0330(2) Uani 1 1 d U . .
Ag2 Ag 0.56631(9) 0.28354(5) 0.18792(5) 0.0429(2) Uani 1 1 d U . .
O1 O 0.7000(7) 0.1500(5) 0.0738(5) 0.0396(11) Uani 1 1 d U . .
O2 O 0.7657(7) 0.1462(5) 0.2156(5) 0.0413(12) Uani 1 1 d U A .
N1 N 0.4294(9) -0.0761(6) 0.2341(6) 0.0412(12) Uani 1 1 d U B .
N2 N 0.4387(9) -0.0268(5) 0.1444(6) 0.0390(12) Uani 1 1 d U . .
N3 N 0.3893(9) 0.0326(6) 0.3251(6) 0.0436(12) Uani 1 1 d U B .
N4 N 0.3502(9) 0.1248(6) 0.2628(6) 0.0410(12) Uani 1 1 d U . .
N5 N 0.3774(8) 0.3052(5) -0.0890(5) 0.0295(10) Uani 1 1 d U B .
N6 N 0.3205(8) 0.2273(5) -0.0310(5) 0.0290(10) Uani 1 1 d U . .
N7 N 0.3727(8) 0.4224(5) -0.0079(5) 0.0323(11) Uani 1 1 d U . .
N8 N 0.3755(8) 0.3936(5) 0.0843(5) 0.0343(11) Uani 1 1 d U . .
F1A F 1.0691(14) 0.0904(10) 0.1230(15) 0.037(2) Uani 0.33 1 d PDU A 1
F2A F 0.9278(17) -0.0067(12) 0.0943(12) 0.041(2) Uani 0.33 1 d PDU A 1
F3A F 0.984(2) -0.0181(12) 0.2321(10) 0.045(2) Uani 0.33 1 d PDU A 1
F1B F 1.0401(17) 0.0924(11) 0.0819(12) 0.036(2) Uani 0.33 1 d PDU A 2
F2B F 0.9159(17) -0.0311(10) 0.1310(14) 0.037(2) Uani 0.33 1 d PDU A 2
F3B F 1.0344(18) 0.0209(14) 0.2258(11) 0.039(2) Uani 0.33 1 d PDU A 2
F1C F 0.987(2) 0.0547(14) 0.0617(10) 0.048(2) Uani 0.33 1 d PDU A 3
F2C F 0.9217(18) -0.0400(9) 0.1851(15) 0.045(2) Uani 0.33 1 d PDU A 3
F3C F 1.0679(16) 0.0674(13) 0.1837(15) 0.043(2) Uani 0.33 1 d PDU A 3
C1 C 0.3689(10) -0.0729(6) 0.0979(7) 0.0379(13) Uani 1 1 d U . .
H1 H 0.3587 -0.0532 0.0333 0.045 Uiso 1 1 calc R . .
C2 C 0.3116(10) -0.1557(7) 0.1581(7) 0.0393(13) Uani 1 1 d U . .
C3 C 0.2357(11) -0.2301(7) 0.1488(8) 0.0446(15) Uani 1 1 d U . .
H3 H 0.2058 -0.2311 0.0902 0.054 Uiso 1 1 calc R . .
C4 C 0.2052(12) -0.3014(8) 0.2258(8) 0.0535(17) Uani 1 1 d U . .
H4 H 0.1570 -0.3539 0.2205 0.064 Uiso 1 1 calc R B .
C5 C 0.2439(13) -0.2988(8) 0.3137(9) 0.0554(17) Uani 1 1 d U . .
H5 H 0.2186 -0.3489 0.3659 0.067 Uiso 1 1 calc R . .
C6 C 0.3169(12) -0.2261(8) 0.3256(8) 0.0510(16) Uani 1 1 d U . .
H6 H 0.3418 -0.2235 0.3844 0.061 Uiso 1 1 calc R B .
C7 C 0.3525(11) -0.1551(7) 0.2443(7) 0.0421(13) Uani 1 1 d U B .
C8 C 0.2496(12) 0.1788(8) 0.3016(7) 0.0460(15) Uani 1 1 d U . .
H8 H 0.2019 0.2460 0.2731 0.055 Uiso 1 1 calc R . .
C9 C 0.2232(12) 0.1214(9) 0.3923(7) 0.0501(15) Uani 1 1 d U . .
C10 C 0.1297(15) 0.1393(10) 0.4641(8) 0.0604(18) Uani 1 1 d U . .
H10 H 0.0634 0.2015 0.4570 0.072 Uiso 1 1 calc R . .
C11 C 0.1399(16) 0.0631(11) 0.5433(8) 0.0640(19) Uani 1 1 d U . .
H11 H 0.0811 0.0740 0.5928 0.077 Uiso 1 1 calc R B .
C12 C 0.2320(15) -0.0307(11) 0.5564(8) 0.0639(19) Uani 1 1 d U . .
H12 H 0.2331 -0.0812 0.6134 0.077 Uiso 1 1 calc R . .
C13 C 0.3219(14) -0.0505(10) 0.4863(7) 0.0576(17) Uani 1 1 d U . .
H13 H 0.3853 -0.1135 0.4935 0.069 Uiso 1 1 calc R B .
C14 C 0.3131(12) 0.0276(8) 0.4053(7) 0.0480(14) Uani 1 1 d U B .
C15 C 0.4994(11) -0.0429(7) 0.3007(7) 0.0444(14) Uani 1 1 d U . .
H15A H 0.5976 -0.0165 0.2763 0.053 Uiso 1 1 calc R B .
H15B H 0.5333 -0.1000 0.3564 0.053 Uiso 1 1 calc R . .
C16 C 0.2416(9) 0.1915(6) -0.0817(6) 0.0312(12) Uani 1 1 d U . .
H16 H 0.1890 0.1364 -0.0584 0.037 Uiso 1 1 calc R . .
C17 C 0.2444(10) 0.2443(7) -0.1744(6) 0.0359(12) Uani 1 1 d U . .
C18 C 0.1829(12) 0.2378(8) -0.2557(7) 0.0469(15) Uani 1 1 d U . .
H18 H 0.1233 0.1878 -0.2552 0.056 Uiso 1 1 calc R . .
C19 C 0.2121(14) 0.3068(9) -0.3367(8) 0.0553(17) Uani 1 1 d U . .
H19 H 0.1724 0.3038 -0.3927 0.066 Uiso 1 1 calc R B .
C20 C 0.2998(14) 0.3819(9) -0.3377(8) 0.0550(17) Uani 1 1 d U . .
H20 H 0.3160 0.4288 -0.3945 0.066 Uiso 1 1 calc R . .
C21 C 0.3614(12) 0.3886(8) -0.2596(7) 0.0462(15) Uani 1 1 d U . .
H21 H 0.4220 0.4384 -0.2609 0.055 Uiso 1 1 calc R B .
C22 C 0.3323(10) 0.3188(6) -0.1761(6) 0.0343(12) Uani 1 1 d U B .
C23 C 0.2638(10) 0.4599(6) 0.1070(7) 0.0361(13) Uani 1 1 d U . .
H23 H 0.2396 0.4577 0.1675 0.043 Uiso 1 1 calc R B .
C24 C 0.1884(10) 0.5331(6) 0.0269(7) 0.0351(12) Uani 1 1 d U B .
C25 C 0.0682(10) 0.6197(6) 0.0080(7) 0.0388(14) Uani 1 1 d U . .
H25 H 0.0180 0.6392 0.0561 0.047 Uiso 1 1 calc R B .
C26 C 0.0271(11) 0.6737(7) -0.0801(8) 0.0452(16) Uani 1 1 d U . .
H26 H -0.0543 0.7311 -0.0936 0.054 Uiso 1 1 calc R . .
C27 C 0.1019(11) 0.6469(7) -0.1521(8) 0.0450(16) Uani 1 1 d U . .
H27 H 0.0707 0.6878 -0.2129 0.054 Uiso 1 1 calc R B .
C28 C 0.2194(10) 0.5632(6) -0.1378(7) 0.0410(15) Uani 1 1 d U B .
H28 H 0.2689 0.5447 -0.1866 0.049 Uiso 1 1 calc R . .
C29 C 0.2600(9) 0.5077(6) -0.0461(7) 0.0333(12) Uani 1 1 d U B .
C30 C 0.4715(9) 0.3619(6) -0.0554(6) 0.0313(12) Uani 1 1 d U B .
H30A H 0.5213 0.4053 -0.1072 0.038 Uiso 1 1 calc R . .
H30B H 0.5600 0.3165 -0.0131 0.038 Uiso 1 1 calc R . .
C31 C 0.7860(10) 0.1230(6) 0.1446(6) 0.0347(12) Uani 1 1 d U A .
C32 C 0.9420(9) 0.0498(6) 0.1467(5) 0.0372(12) Uani 1 1 d DU . .
O3A O 0.446(3) 0.4373(13) 0.2800(12) 0.069(3) Uani 0.50 1 d PDU B 1
O4A O 0.580(3) 0.2807(16) 0.3261(13) 0.074(2) Uani 0.50 1 d PDU B 1
C33A C 0.497(8) 0.354(2) 0.3350(19) 0.0739(18) Uani 0.50 1 d PDU B 1
C34A C 0.420(3) 0.3718(15) 0.4265(16) 0.0740(19) Uani 0.50 1 d PDU B 1
F4A F 0.438(3) 0.2810(14) 0.4926(15) 0.077(3) Uani 0.50 1 d PDU B 1
F5A F 0.275(2) 0.4235(14) 0.4138(13) 0.091(3) Uani 0.50 1 d PDU B 1
F6A F 0.516(2) 0.4170(13) 0.4643(11) 0.082(2) Uani 0.50 1 d PDU B 1
O3B O 0.544(3) 0.2698(15) 0.3567(13) 0.074(2) Uani 0.50 1 d PDU B 2
O4B O 0.465(3) 0.4043(14) 0.2682(12) 0.072(2) Uani 0.50 1 d PDU B 2
C33B C 0.491(8) 0.354(2) 0.3466(16) 0.0735(18) Uani 0.50 1 d PDU B 2
C34B C 0.488(2) 0.3673(15) 0.4384(18) 0.0731(18) Uani 0.50 1 d PDU B 2
F4B F 0.398(3) 0.3012(15) 0.4930(15) 0.080(3) Uani 0.50 1 d PDU B 2
F5B F 0.637(2) 0.3718(14) 0.4693(12) 0.088(3) Uani 0.50 1 d PDU B 2
F6B F 0.400(2) 0.4575(12) 0.4300(12) 0.080(2) Uani 0.50 1 d PDU B 2

loop_
_atom_site_aniso_label
_atom_site_aniso_U_11
_atom_site_aniso_U_22
_atom_site_aniso_U_33
_atom_site_aniso_U_23
_atom_site_aniso_U_13
_atom_site_aniso_U_12
Ag1 0.0266(3) 0.0345(4) 0.0380(4) -0.0122(3) 0.0024(2) -0.0048(2)
Ag2 0.0425(4) 0.0425(4) 0.0470(5) -0.0255(3) 0.0004(3) 0.0045(3)
O1 0.026(2) 0.048(3) 0.047(3) -0.020(2) 0.0023(18) -0.002(2)
O2 0.033(2) 0.043(3) 0.044(3) -0.013(2) 0.002(2) 0.000(2)
N1 0.034(3) 0.038(2) 0.050(3) -0.015(2) 0.000(2) 0.000(2)
N2 0.030(3) 0.034(2) 0.051(3) -0.015(2) 0.000(2) 0.003(2)
N3 0.038(3) 0.053(3) 0.040(2) -0.016(2) -0.001(2) -0.007(2)
N4 0.033(3) 0.052(3) 0.039(2) -0.019(2) 0.000(2) -0.003(2)
N5 0.023(2) 0.026(2) 0.041(2) -0.0130(18) 0.007(2) -0.0053(18)
N6 0.022(2) 0.025(2) 0.040(2) -0.0113(19) 0.002(2) -0.0023(19)
N7 0.024(2) 0.027(2) 0.051(2) -0.0189(19) 0.006(2) -0.0046(18)
N8 0.025(2) 0.031(2) 0.053(2) -0.023(2) 0.007(2) -0.0054(19)
F1A 0.030(3) 0.041(3) 0.042(4) -0.014(3) 0.005(3) -0.007(3)
F2A 0.041(4) 0.038(3) 0.048(4) -0.019(3) 0.003(3) -0.004(3)
F3A 0.044(4) 0.042(4) 0.045(3) -0.012(3) 0.004(3) -0.001(3)
F1B 0.031(3) 0.038(3) 0.043(3) -0.017(3) 0.008(3) -0.006(3)
F2B 0.038(4) 0.033(3) 0.039(4) -0.012(3) 0.004(3) -0.005(3)
F3B 0.032(3) 0.040(4) 0.043(3) -0.012(3) 0.002(3) -0.007(3)
F1C 0.043(4) 0.051(4) 0.047(3) -0.016(3) 0.008(3) 0.001(3)
F2C 0.042(3) 0.038(3) 0.053(4) -0.012(3) 0.003(3) -0.006(3)
F3C 0.034(3) 0.044(3) 0.049(4) -0.013(3) 0.001(3) -0.006(3)
C1 0.028(3) 0.036(3) 0.052(3) -0.021(2) 0.004(3) 0.003(2)
C2 0.025(3) 0.040(3) 0.055(3) -0.023(2) 0.005(2) 0.001(2)
C3 0.030(3) 0.046(3) 0.062(3) -0.024(3) 0.007(3) -0.006(3)
C4 0.040(3) 0.052(3) 0.069(4) -0.019(3) 0.009(3) -0.012(3)
C5 0.045(3) 0.054(3) 0.065(4) -0.013(3) 0.010(3) -0.014(3)
C6 0.041(3) 0.051(3) 0.058(3) -0.013(3) 0.006(3) -0.008(3)
C7 0.030(3) 0.042(3) 0.054(3) -0.018(2) 0.005(2) -0.002(2)
C8 0.041(3) 0.060(3) 0.041(3) -0.023(3) 0.003(3) -0.007(3)
C9 0.045(3) 0.071(3) 0.040(3) -0.025(3) 0.004(2) -0.014(3)
C10 0.059(4) 0.087(4) 0.043(3) -0.029(3) 0.007(3) -0.016(3)
C11 0.064(4) 0.094(4) 0.042(3) -0.026(3) 0.006(3) -0.026(3)
C12 0.064(4) 0.090(4) 0.040(3) -0.017(3) 0.001(3) -0.028(3)
C13 0.055(4) 0.079(4) 0.040(3) -0.015(3) -0.003(3) -0.023(3)
C14 0.044(3) 0.066(3) 0.038(3) -0.020(2) -0.002(2) -0.017(3)
C15 0.036(3) 0.046(3) 0.047(3) -0.012(3) -0.002(3) -0.003(2)
C16 0.024(3) 0.029(3) 0.042(2) -0.013(2) 0.004(2) -0.006(2)
C17 0.029(3) 0.039(3) 0.042(2) -0.016(2) 0.004(2) -0.006(2)
C18 0.044(3) 0.055(3) 0.043(3) -0.018(3) 0.004(3) -0.009(3)
C19 0.057(4) 0.065(4) 0.041(3) -0.016(3) 0.005(3) -0.008(3)
C20 0.058(4) 0.060(4) 0.041(3) -0.009(3) 0.012(3) -0.009(3)
C21 0.046(3) 0.047(3) 0.042(3) -0.009(3) 0.015(3) -0.009(3)
C22 0.030(3) 0.033(3) 0.040(2) -0.013(2) 0.012(2) -0.005(2)
C23 0.026(3) 0.033(3) 0.057(3) -0.024(2) 0.006(2) -0.007(2)
C24 0.024(2) 0.028(2) 0.061(3) -0.023(2) 0.005(2) -0.0077(19)
C25 0.026(3) 0.029(3) 0.067(3) -0.024(3) 0.004(3) -0.008(2)
C26 0.031(3) 0.031(3) 0.071(4) -0.015(3) 0.003(3) -0.003(2)
C27 0.034(3) 0.033(3) 0.064(3) -0.011(3) 0.002(3) -0.004(2)
C28 0.029(3) 0.033(3) 0.060(3) -0.013(3) 0.003(3) -0.006(2)
C29 0.022(2) 0.027(2) 0.056(3) -0.019(2) 0.005(2) -0.0079(19)
C30 0.023(3) 0.027(3) 0.047(3) -0.016(2) 0.008(2) -0.005(2)
C31 0.026(2) 0.037(2) 0.045(3) -0.017(2) 0.004(2) -0.0073(19)
C32 0.029(2) 0.037(2) 0.046(2) -0.015(2) 0.0051(19) -0.0057(19)
O3A 0.100(6) 0.064(5) 0.057(4) -0.045(4) 0.008(5) -0.008(5)
O4A 0.103(4) 0.073(4) 0.052(3) -0.037(3) 0.004(3) -0.004(3)
C33A 0.101(4) 0.072(3) 0.057(3) -0.037(2) 0.007(3) -0.007(3)
C34A 0.097(4) 0.072(3) 0.061(3) -0.037(3) 0.009(3) -0.007(3)
F4A 0.088(4) 0.080(4) 0.065(4) -0.026(3) 0.008(4) -0.010(3)
F5A 0.091(4) 0.091(4) 0.085(4) -0.030(4) 0.012(3) -0.002(3)
F6A 0.099(4) 0.084(4) 0.073(4) -0.041(3) 0.006(3) -0.014(3)
O3B 0.103(4) 0.074(4) 0.052(3) -0.037(3) 0.008(3) -0.005(4)
O4B 0.101(5) 0.070(4) 0.056(3) -0.043(3) 0.009(4) -0.004(4)
C33B 0.100(4) 0.072(3) 0.057(3) -0.037(2) 0.008(3) -0.006(3)
C34B 0.097(3) 0.073(3) 0.060(3) -0.038(3) 0.007(3) -0.010(3)
F4B 0.090(4) 0.081(4) 0.067(4) -0.026(3) 0.012(3) -0.006(3)
F5B 0.098(4) 0.089(4) 0.080(4) -0.031(4) -0.005(3) -0.017(3)
F6B 0.096(4) 0.077(3) 0.073(4) -0.038(3) 0.012(3) -0.005(3)

loop_
_atom_type_symbol
_atom_type_description
_atom_type_scat_dispersion_real
_atom_type_scat_dispersion_imag
_atom_type_scat_source
C C 0.0033 0.0016 'International Tables Vol C Tables 4.2.6.8 and 6.1.1.4'
H H 0.0000 0.0000 'International Tables Vol C Tables 4.2.6.8 and 6.1.1.4'
N N 0.0061 0.0033 'International Tables Vol C Tables 4.2.6.8 and 6.1.1.4'
O O 0.0106 0.0060 'International Tables Vol C Tables 4.2.6.8 and 6.1.1.4'
F F 0.0171 0.0103 'International Tables Vol C Tables 4.2.6.8 and 6.1.1.4'
Ag Ag -0.8971 1.1015 'International Tables Vol C Tables 4.2.6.8 and 6.1.1.4'

loop_
_geom_angle_atom_site_label_1
_geom_angle_atom_site_label_2
_geom_angle_atom_site_label_3
_geom_angle
N6 Ag1 N4 146.2(3)
N6 Ag1 N2 108.0(3)
N4 Ag1 N2 88.6(3)
N6 Ag1 O1 91.4(2)
N4 Ag1 O1 117.9(2)
N2 Ag1 O1 91.7(2)
N6 Ag1 Ag2 110.65(16)
N4 Ag1 Ag2 70.5(2)
N2 Ag1 Ag2 135.85(18)
O1 Ag1 Ag2 67.12(15)
O4A Ag2 N8 121.6(6)
O4A Ag2 O2 92.4(6)
N8 Ag2 O2 145.6(2)
O4A Ag2 O4B 45.8(7)
N8 Ag2 O4B 78.0(5)
O2 Ag2 O4B 136.2(5)
O4A Ag2 O3B 8.4(10)
N8 Ag2 O3B 118.6(5)
O2 Ag2 O3B 94.4(5)
O4B Ag2 O3B 46.5(6)
O4A Ag2 Ag1 126.8(6)
N8 Ag2 Ag1 77.75(17)
O2 Ag2 Ag1 77.59(17)
O4B Ag2 Ag1 133.7(6)
O3B Ag2 Ag1 119.2(5)
C31 O1 Ag1 108.7(5)
C31 O2 Ag2 109.8(6)
N2 N1 C7 109.8(8)
N2 N1 C15 119.1(8)
C7 N1 C15 131.1(9)
C1 N2 N1 107.2(8)
C1 N2 Ag1 127.6(6)
N1 N2 Ag1 111.5(5)
N4 N3 C14 110.9(8)
N4 N3 C15 119.1(8)
C14 N3 C15 129.9(9)
C8 N4 N3 107.1(8)
C8 N4 Ag1 130.9(7)
N3 N4 Ag1 120.1(6)
C22 N5 N6 110.8(7)
C22 N5 C30 128.1(7)
N6 N5 C30 121.1(7)
C16 N6 N5 106.4(7)
C16 N6 Ag1 126.2(6)
N5 N6 Ag1 125.2(5)
N8 N7 C29 111.3(7)
N8 N7 C30 120.9(7)
C29 N7 C30 127.6(8)
C23 N8 N7 106.9(7)
C23 N8 Ag2 122.2(6)
N7 N8 Ag2 129.2(5)
N2 C1 C2 110.8(9)
N2 C1 H1 124.6
C2 C1 H1 124.6
C7 C2 C3 119.8(9)
C7 C2 C1 104.2(8)
C3 C2 C1 136.0(10)
C4 C3 C2 118.4(10)
C4 C3 H3 120.8
C2 C3 H3 120.8
C3 C4 C5 121.3(10)
C3 C4 H4 119.3
C5 C4 H4 119.3
C6 C5 C4 121.9(11)
C6 C5 H5 119.1
C4 C5 H5 119.1
C5 C6 C7 115.5(11)
C5 C6 H6 122.3
C7 C6 H6 122.3
N1 C7 C2 108.0(9)
N1 C7 C6 129.0(10)
C2 C7 C6 123.0(9)
N4 C8 C9 110.1(10)
N4 C8 H8 124.9
C9 C8 H8 124.9
C14 C9 C10 119.3(11)
C14 C9 C8 105.7(9)
C10 C9 C8 135.0(11)
C11 C10 C9 116.6(12)
C11 C10 H10 121.7
C9 C10 H10 121.7
C10 C11 C12 124.0(12)
C10 C11 H11 118.0
C12 C11 H11 118.0
C13 C12 C11 120.4(12)
C13 C12 H12 119.8
C11 C12 H12 119.8
C14 C13 C12 115.9(12)
C14 C13 H13 122.1
C12 C13 H13 122.1
N3 C14 C13 130.0(11)
N3 C14 C9 106.1(9)
C13 C14 C9 123.8(10)
N1 C15 N3 113.4(8)
N1 C15 H15A 108.9
N3 C15 H15A 108.9
N1 C15 H15B 108.9
N3 C15 H15B 108.9
H15A C15 H15B 107.7
N6 C16 C17 111.7(7)
N6 C16 H16 124.2
C17 C16 H16 124.2
C16 C17 C18 135.3(9)
C16 C17 C22 104.0(8)
C18 C17 C22 120.6(9)
C19 C18 C17 117.7(10)
C19 C18 H18 121.2
C17 C18 H18 121.2
C18 C19 C20 121.3(11)
C18 C19 H19 119.3
C20 C19 H19 119.3
C21 C20 C19 121.7(10)
C21 C20 H20 119.2
C19 C20 H20 119.2
C20 C21 C22 117.7(10)
C20 C21 H21 121.1
C22 C21 H21 121.1
N5 C22 C17 107.0(8)
N5 C22 C21 132.0(9)
C17 C22 C21 121.0(9)
N8 C23 C24 109.8(8)
N8 C23 H23 125.1
C24 C23 H23 125.1
C29 C24 C23 105.9(7)
C29 C24 C25 118.8(9)
C23 C24 C25 135.3(9)
C26 C25 C24 118.4(9)
C26 C25 H25 120.8
C24 C25 H25 120.8
C25 C26 C27 121.6(9)
C25 C26 H26 119.2
C27 C26 H26 119.2
C28 C27 C26 122.5(10)
C28 C27 H27 118.7
C26 C27 H27 118.7
C27 C28 C29 115.1(9)
C27 C28 H28 122.4
C29 C28 H28 122.4
N7 C29 C24 106.2(8)
N7 C29 C28 130.3(8)
C24 C29 C28 123.5(8)
N5 C30 N7 112.3(6)
N5 C30 H30A 109.2
N7 C30 H30A 109.2
N5 C30 H30B 109.2
N7 C30 H30B 109.2
H30A C30 H30B 107.9
O1 C31 O2 129.9(8)
O1 C31 C32 115.4(8)
O2 C31 C32 114.6(8)
F2C C32 F1A 133.6(11)
F2C C32 F3C 111.1(13)
F1A C32 F2B 124.9(11)
F3C C32 F2B 131.0(11)
F2C C32 F2A 60.8(12)
F1A C32 F2A 108.1(12)
F3C C32 F2A 132.3(11)
F2C C32 F1C 105.2(13)
F1A C32 F1C 66.4(12)
F3C C32 F1C 103.8(13)
F2B C32 F1C 71.5(12)
F2A C32 F1C 47.0(11)
F2C C32 F1B 133.7(12)
F3C C32 F1B 69.2(12)
F2B C32 F1B 107.0(12)
F2A C32 F1B 84.5(12)
F2C C32 F3B 77.1(12)
F1A C32 F3B 76.3(12)
F2B C32 F3B 107.7(12)
F2A C32 F3B 125.5(11)
F1C C32 F3B 129.7(11)
F1B C32 F3B 104.1(12)
F2C C32 F3A 46.5(11)
F1A C32 F3A 105.0(13)
F3C C32 F3A 68.8(12)
F2B C32 F3A 80.5(12)
F2A C32 F3A 103.4(12)
F1C C32 F3A 134.2(10)
F1B C32 F3A 128.8(11)
F2C C32 C31 111.2(9)
F1A C32 C31 114.2(8)
F3C C32 C31 113.6(9)
F2B C32 C31 113.2(8)
F2A C32 C31 112.5(8)
F1C C32 C31 111.4(9)
F1B C32 C31 110.0(8)
F3B C32 C31 114.2(8)
F3A C32 C31 112.8(8)
C33A O4A Ag2 111(2)
O4A C33A O3A 132(3)
O4A C33A C34A 129(2)
O3A C33A C34A 98.4(19)
F5A C34A F6A 107.8(19)
F5A C34A F4A 116(2)
F6A C34A F4A 100.3(19)
F5A C34A C33A 115(2)
F6A C34A C33A 111(3)
F4A C34A C33A 106.7(18)
C33B O3B Ag2 98.1(17)
C33B O4B Ag2 101.4(16)
O3B C33B O4B 114(3)
O3B C33B C34B 108.0(19)
O4B C33B C34B 138(2)
F5B C34B F6B 103.4(18)
F5B C34B F4B 120(2)
F6B C34B F4B 104.4(18)
F5B C34B C33B 113(3)
F6B C34B C33B 108.4(19)
F4B C34B C33B 107(3)

loop_
_geom_bond_atom_site_label_1
_geom_bond_atom_site_label_2
_geom_bond_distance
Ag1 N6 2.243(7)
Ag1 N4 2.259(8)
Ag1 N2 2.441(7)
Ag1 O1 2.531(6)
Ag1 Ag2 3.0199(10)
Ag2 O4A 2.132(18)
Ag2 N8 2.284(8)
Ag2 O2 2.298(6)
Ag2 O4B 2.496(17)
Ag2 O3B 2.567(17)
O1 C31 1.233(11)
O2 C31 1.253(11)
N1 N2 1.355(12)
N1 C7 1.379(12)
N1 C15 1.440(13)
N2 C1 1.329(12)
N3 N4 1.365(12)
N3 C14 1.379(13)
N3 C15 1.454(13)
N4 C8 1.325(12)
N5 C22 1.347(12)
N5 N6 1.360(9)
N5 C30 1.444(10)
N6 C16 1.312(11)
N7 N8 1.353(11)
N7 C29 1.385(11)
N7 C30 1.469(10)
N8 C23 1.353(11)
F1A C32 1.301(14)
F2A C32 1.347(14)
F3A C32 1.379(14)
F1B C32 1.354(14)
F2B C32 1.329(14)
F3B C32 1.361(14)
F1C C32 1.350(14)
F2C C32 1.291(14)
F3C C32 1.307(14)
C1 C2 1.424(13)
C1 H1 0.9500
C2 C7 1.385(14)
C2 C3 1.393(13)
C3 C4 1.364(16)
C3 H3 0.9500
C4 C5 1.417(17)
C4 H4 0.9500
C5 C6 1.371(16)
C5 H5 0.9500
C6 C7 1.419(15)
C6 H6 0.9500
C8 C9 1.424(15)
C8 H8 0.9500
C9 C14 1.395(16)
C9 C10 1.422(15)
C10 C11 1.357(18)
C10 H10 0.9500
C11 C12 1.401(19)
C11 H11 0.9500
C12 C13 1.394(17)
C12 H12 0.9500
C13 C14 1.391(16)
C13 H13 0.9500
C15 H15A 0.9900
C15 H15B 0.9900
C16 C17 1.397(13)
C16 H16 0.9500
C17 C18 1.403(14)
C17 C22 1.406(12)
C18 C19 1.385(16)
C18 H18 0.9500
C19 C20 1.415(17)
C19 H19 0.9500
C20 C21 1.360(16)
C20 H20 0.9500
C21 C22 1.415(13)
C21 H21 0.9500
C23 C24 1.417(13)
C23 H23 0.9500
C24 C29 1.399(13)
C24 C25 1.422(12)
C25 C26 1.351(15)
C25 H25 0.9500
C26 C27 1.404(15)
C26 H26 0.9500
C27 C28 1.387(13)
C27 H27 0.9500
C28 C29 1.402(14)
C28 H28 0.9500
C30 H30A 0.9900
C30 H30B 0.9900
C31 C32 1.532(11)
O3A C33A 1.242(18)
O4A C33A 1.216(18)
C33A C34A 1.63(4)
C34A F5A 1.294(17)
C34A F6A 1.365(17)
C34A F4A 1.373(18)
O3B C33B 1.187(18)
O4B C33B 1.200(18)
C33B C34B 1.50(4)
C34B F5B 1.358(17)
C34B F6B 1.358(17)
C34B F4B 1.393(18)

loop_
_geom_torsion_atom_site_label_1
_geom_torsion_atom_site_label_2
_geom_torsion_atom_site_label_3
_geom_torsion_atom_site_label_4
_geom_torsion
N6 Ag1 Ag2 O4A 151.9(7)
N4 Ag1 Ag2 O4A 7.8(7)
N2 Ag1 Ag2 O4A -58.5(8)
O1 Ag1 Ag2 O4A -125.7(7)
N6 Ag1 Ag2 N8 31.3(3)
N4 Ag1 Ag2 N8 -112.7(3)
N2 Ag1 Ag2 N8 -179.0(3)
O1 Ag1 Ag2 N8 113.8(2)
N6 Ag1 Ag2 O2 -124.5(2)
N4 Ag1 Ag2 O2 91.5(3)
N2 Ag1 Ag2 O2 25.1(3)
O1 Ag1 Ag2 O2 -42.0(2)
N6 Ag1 Ag2 O4B 91.2(6)
N4 Ag1 Ag2 O4B -52.8(6)
N2 Ag1 Ag2 O4B -119.1(7)
O1 Ag1 Ag2 O4B 173.7(6)
N6 Ag1 Ag2 O3B 147.4(6)
N4 Ag1 Ag2 O3B 3.4(6)
N2 Ag1 Ag2 O3B -62.9(6)
O1 Ag1 Ag2 O3B -130.1(6)
N6 Ag1 O1 C31 170.6(6)
N4 Ag1 O1 C31 8.1(7)
N2 Ag1 O1 C31 -81.3(6)
Ag2 Ag1 O1 C31 58.8(5)
O4A Ag2 O2 C31 177.2(9)
N8 Ag2 O2 C31 5.0(8)
O4B Ag2 O2 C31 -167.5(9)
O3B Ag2 O2 C31 169.0(8)
Ag1 Ag2 O2 C31 50.1(5)
C7 N1 N2 C1 0.2(9)
C15 N1 N2 C1 178.7(7)
C7 N1 N2 Ag1 144.2(6)
C15 N1 N2 Ag1 -37.3(9)
N6 Ag1 N2 C1 -21.6(8)
N4 Ag1 N2 C1 128.5(8)
O1 Ag1 N2 C1 -113.6(8)
Ag2 Ag1 N2 C1 -171.7(6)
N6 Ag1 N2 N1 -156.4(5)
N4 Ag1 N2 N1 -6.3(6)
O1 Ag1 N2 N1 111.5(5)
Ag2 Ag1 N2 N1 53.4(6)
C14 N3 N4 C8 -0.4(10)
C15 N3 N4 C8 -179.9(8)
C14 N3 N4 Ag1 -166.4(6)
C15 N3 N4 Ag1 14.0(10)
N6 Ag1 N4 C8 -23.6(11)
N2 Ag1 N4 C8 -145.0(9)
O1 Ag1 N4 C8 123.8(8)
Ag2 Ag1 N4 C8 74.7(8)
N6 Ag1 N4 N3 138.7(6)
N2 Ag1 N4 N3 17.2(6)
O1 Ag1 N4 N3 -74.0(7)
Ag2 Ag1 N4 N3 -123.1(6)
C22 N5 N6 C16 0.7(8)
C30 N5 N6 C16 -179.7(7)
C22 N5 N6 Ag1 164.5(5)
C30 N5 N6 Ag1 -15.9(9)
N4 Ag1 N6 C16 -92.0(8)
N2 Ag1 N6 C16 24.2(7)
O1 Ag1 N6 C16 116.4(6)
Ag2 Ag1 N6 C16 -177.6(6)
N4 Ag1 N6 N5 107.3(7)
N2 Ag1 N6 N5 -136.5(6)
O1 Ag1 N6 N5 -44.2(6)
Ag2 Ag1 N6 N5 21.8(6)
C29 N7 N8 C23 0.2(8)
C30 N7 N8 C23 -175.3(7)
C29 N7 N8 Ag2 -164.5(5)
C30 N7 N8 Ag2 20.0(10)
O4A Ag2 N8 C23 -0.7(10)
O2 Ag2 N8 C23 170.3(5)
O4B Ag2 N8 C23 -15.1(8)
O3B Ag2 N8 C23 8.4(9)
Ag1 Ag2 N8 C23 125.2(6)
O4A Ag2 N8 N7 162.0(9)
O2 Ag2 N8 N7 -27.1(9)
O4B Ag2 N8 N7 147.6(8)
O3B Ag2 N8 N7 171.1(8)
Ag1 Ag2 N8 N7 -72.1(6)
N1 N2 C1 C2 -0.2(9)
Ag1 N2 C1 C2 -136.5(7)
N2 C1 C2 C7 0.2(9)
N2 C1 C2 C3 -177.8(10)
C7 C2 C3 C4 -0.7(13)
C1 C2 C3 C4 177.0(10)
C2 C3 C4 C5 2.3(15)
C3 C4 C5 C6 -1.5(17)
C4 C5 C6 C7 -0.8(15)
N2 N1 C7 C2 -0.1(10)
C15 N1 C7 C2 -178.4(8)
N2 N1 C7 C6 180.0(9)
C15 N1 C7 C6 1.6(16)
C3 C2 C7 N1 178.3(8)
C1 C2 C7 N1 -0.1(9)
C3 C2 C7 C6 -1.7(14)
C1 C2 C7 C6 179.9(9)
C5 C6 C7 N1 -177.6(9)
C5 C6 C7 C2 2.4(14)
N3 N4 C8 C9 1.0(11)
Ag1 N4 C8 C9 164.9(7)
N4 C8 C9 C14 -1.2(11)
N4 C8 C9 C10 -179.8(12)
C14 C9 C10 C11 2.6(16)
C8 C9 C10 C11 -178.9(12)
C9 C10 C11 C12 -2.0(18)
C10 C11 C12 C13 0.7(19)
C11 C12 C13 C14 0.0(16)
N4 N3 C14 C13 -178.3(10)
C15 N3 C14 C13 1.2(17)
N4 N3 C14 C9 -0.4(10)
C15 N3 C14 C9 179.2(9)
C12 C13 C14 N3 178.4(10)
C12 C13 C14 C9 0.8(15)
C10 C9 C14 N3 179.7(9)
C8 C9 C14 N3 0.9(11)
C10 C9 C14 C13 -2.2(16)
C8 C9 C14 C13 179.0(9)
N2 N1 C15 N3 87.1(10)
C7 N1 C15 N3 -94.7(12)
N4 N3 C15 N1 -70.6(11)
C14 N3 C15 N1 109.9(11)
N5 N6 C16 C17 0.1(9)
Ag1 N6 C16 C17 -163.5(5)
N6 C16 C17 C18 179.4(10)
N6 C16 C17 C22 -0.9(9)
C16 C17 C18 C19 179.7(10)
C22 C17 C18 C19 0.0(14)
C17 C18 C19 C20 -0.4(16)
C18 C19 C20 C21 1.1(17)
C19 C20 C21 C22 -1.2(16)
N6 N5 C22 C17 -1.3(9)
C30 N5 C22 C17 179.2(7)
N6 N5 C22 C21 -179.8(9)
C30 N5 C22 C21 0.7(14)
C16 C17 C22 N5 1.3(9)
C18 C17 C22 N5 -178.9(8)
C16 C17 C22 C21 180.0(8)
C18 C17 C22 C21 -0.2(13)
C20 C21 C22 N5 179.2(9)
C20 C21 C22 C17 0.8(14)
N7 N8 C23 C24 -0.2(9)
Ag2 N8 C23 C24 165.8(5)
N8 C23 C24 C29 0.1(9)
N8 C23 C24 C25 -178.6(8)
C29 C24 C25 C26 0.5(12)
C23 C24 C25 C26 179.1(9)
C24 C25 C26 C27 -1.0(13)
C25 C26 C27 C28 1.3(14)
C26 C27 C28 C29 -0.8(13)
N8 N7 C29 C24 -0.1(8)
C30 N7 C29 C24 175.0(7)
N8 N7 C29 C28 178.9(8)
C30 N7 C29 C28 -6.0(13)
C23 C24 C29 N7 0.0(8)
C25 C24 C29 N7 179.0(7)
C23 C24 C29 C28 -179.1(8)
C25 C24 C29 C28 -0.1(12)
C27 C28 C29 N7 -178.6(8)
C27 C28 C29 C24 0.3(12)
C22 N5 C30 N7 108.5(9)
N6 N5 C30 N7 -71.0(9)
N8 N7 C30 N5 101.2(9)
C29 N7 C30 N5 -73.5(10)
Ag1 O1 C31 O2 -43.1(11)
Ag1 O1 C31 C32 137.0(6)
Ag2 O2 C31 O1 -14.5(12)
Ag2 O2 C31 C32 165.4(5)
O1 C31 C32 F2C -94.9(14)
O2 C31 C32 F2C 85.2(14)
O1 C31 C32 F1A 95.0(14)
O2 C31 C32 F1A -84.9(14)
O1 C31 C32 F3C 138.9(13)
O2 C31 C32 F3C -41.0(15)
O1 C31 C32 F2B -56.1(14)
O2 C31 C32 F2B 124.0(12)
O1 C31 C32 F2A -28.8(14)
O2 C31 C32 F2A 151.3(12)
O1 C31 C32 F1C 22.1(14)
O2 C31 C32 F1C -157.8(12)
O1 C31 C32 F1B 63.5(13)
O2 C31 C32 F1B -116.4(12)
O1 C31 C32 F3B -179.8(12)
O2 C31 C32 F3B 0.3(14)
O1 C31 C32 F3A -145.2(12)
O2 C31 C32 F3A 34.8(14)
N8 Ag2 O4A C33A -13(4)
O2 Ag2 O4A C33A 172(4)
O4B Ag2 O4A C33A 7(4)
O3B Ag2 O4A C33A -84(7)
Ag1 Ag2 O4A C33A -111(4)
Ag2 O4A C33A O3A -23(9)
Ag2 O4A C33A C34A 158(5)
O4A C33A C34A F5A -141(6)
O3A C33A C34A F5A 40(5)
O4A C33A C34A F6A 97(7)
O3A C33A C34A F6A -83(4)
O4A C33A C34A F4A -11(7)
O3A C33A C34A F4A 169(3)
O4A Ag2 O3B C33B 79(7)
N8 Ag2 O3B C33B -35(4)
O2 Ag2 O3B C33B 156(4)
O4B Ag2 O3B C33B -2(4)
Ag1 Ag2 O3B C33B -126(4)
O4A Ag2 O4B C33B -10(4)
N8 Ag2 O4B C33B 153(4)
O2 Ag2 O4B C33B -31(4)
O3B Ag2 O4B C33B 2(4)
Ag1 Ag2 O4B C33B 93(4)
Ag2 O3B C33B O4B 3(6)
Ag2 O3B C33B C34B -172(4)
Ag2 O4B C33B O3B -4(6)
Ag2 O4B C33B C34B 171(7)
O3B C33B C34B F5B 78(5)
O4B C33B C34B F5B -97(8)
O3B C33B C34B F6B -168(4)
O4B C33B C34B F6B 17(9)
O3B C33B C34B F4B -56(5)
O4B C33B C34B F4B 129(8)
